data_4029222
loop_
_publ_author_name
'Fallon, Thomas'
'Willis, Anthony C'
'Paddon-Row, Michael N'
'Sherburn, Michael S'

_publ_section_title
;
 Furanodendralenes.
;
_journal_issue 7
_journal_name_full 'The Journal of organic chemistry'
_journal_page_first 3185
_journal_page_last 3193
_journal_paper_doi 10.1021/jo500458y
_journal_volume 79
_journal_year 2014
_chemical_compound_source local
_chemical_formula_moiety 'C13 H13 N O3'
_chemical_formula_sum 'C13 H13 N O3'
_chemical_formula_weight 231.25
_space_group_IT_number 33
_symmetry_cell_setting orthorhombic
_symmetry_space_group_name_Hall 'P 2c -2n'
_symmetry_space_group_name_H-M 'P n a 21'
_atom_sites_solution_hydrogens geom
_atom_sites_solution_primary direct
_audit_creation_date 06-09-14
_audit_creation_method CRYSTALS_ver_12.18
_audit_update_record
;
2006-09-14 - Report on  C13 H13 N O3
             by Anthony C. Willis
             for Thomas Fallon and Mick Sherburn
2006-09-14 - passes checkcif tests with minor warnings
;
_cell_angle_alpha 90
_cell_angle_beta 90
_cell_angle_gamma 90
_cell_formula_units_Z 4
_cell_length_a 11.9348(3)
_cell_length_b 6.0568(2)
_cell_length_c 15.6499(5)
_cell_measurement_reflns_used 7410
_cell_measurement_temperature 200
_cell_measurement_theta_max 28
_cell_measurement_theta_min 3
_cell_volume 1131.28(6)
_computing_cell_refinement 'Denzo/Scalepack (Otwinowski & Minor, 1997)'
_computing_data_collection 'COLLECT (Nonius BV, 1997)'
_computing_data_reduction 'Denzo/Scalepack '
_computing_molecular_graphics
;
ORTEP-II (Johnson 1976) in teXsan (MSC, 1992-1997)
;
_computing_publication_material 'CRYSTALS '
_computing_structure_refinement 'CRYSTALS (Watkin et al 2003)'
_computing_structure_solution 'SIR92 (Altomare et al, 1994)'
_diffrn_ambient_temperature 200
_diffrn_measured_fraction_theta_full 0.993
_diffrn_measured_fraction_theta_max 0.993
_diffrn_measurement_device_type 'Nonius KappaCCD'
_diffrn_measurement_method ' \f and \w scans with CCD '
_diffrn_radiation_monochromator graphite
_diffrn_radiation_type 'Mo K\a'
_diffrn_radiation_wavelength 0.71073
_diffrn_reflns_av_R_equivalents 0.034
_diffrn_reflns_limit_h_max 15
_diffrn_reflns_limit_h_min -15
_diffrn_reflns_limit_k_max 7
_diffrn_reflns_limit_k_min -7
_diffrn_reflns_limit_l_max 20
_diffrn_reflns_limit_l_min -20
_diffrn_reflns_number 13467
_diffrn_reflns_theta_full 27.5
_diffrn_reflns_theta_max 27.503
_diffrn_reflns_theta_min 2.603
_diffrn_standards_number 0
_exptl_absorpt_coefficient_mu 0.097
_exptl_absorpt_correction_T_max 0.984
_exptl_absorpt_correction_T_min 0.943
_exptl_absorpt_correction_type multi-scan
_exptl_absorpt_process_details 'Denzo/Scalepack (Otwinowski & Minor, 1997)'
_exptl_crystal_colour yellow
_exptl_crystal_density_diffrn 1.358
_exptl_crystal_density_meas ?
_exptl_crystal_description prism
_exptl_crystal_F_000 488
_exptl_crystal_size_max 0.35
_exptl_crystal_size_mid 0.34
_exptl_crystal_size_min 0.20
_refine_diff_density_max 0.16
_refine_diff_density_min -0.10
_refine_ls_extinction_method None
_refine_ls_goodness_of_fit_ref 1.1834
_refine_ls_hydrogen_treatment refxyz
_refine_ls_matrix_type full
_refine_ls_number_parameters 193
_refine_ls_number_reflns 1202
_refine_ls_number_restraints 1
_refine_ls_R_factor_all 0.0300
_refine_ls_R_factor_gt 0.0256
_refine_ls_shift/su_max 0.0062
_refine_ls_structure_factor_coef F
_refine_ls_weighting_details
;
 Method, part 1, Chebychev polynomial, 
 (Carruthers & Watkin, 1979, Prince, 1982)  
 [weight] = 1.0/[A~0~*T~0~(x)+A~1~*T~1~(x) ... +A~n-1~]*T~n-1~(x)] 
 where A~i~ are the Chebychev coefficients listed below and x= Fcalc/Fmax 
 Method = Robust Weighting (Prince, 1982) 
 W = [weight] * [1-(deltaF/6*sigmaF)^2^]^2^ 
 A~i~ are: 
 0.515 0.240 0.327 
;
_refine_ls_weighting_scheme calc
_refine_ls_wR_factor_all 0.0325
_refine_ls_wR_factor_gt 0.0296
_refine_ls_wR_factor_ref 0.0296
_reflns_limit_h_max 15
_reflns_limit_h_min 0
_reflns_limit_k_max 7
_reflns_limit_k_min 0
_reflns_limit_l_max 20
_reflns_limit_l_min 0
_reflns_number_gt 1202
_reflns_number_total 1334
_reflns_threshold_expression I>2.0\s(I)
_oxford_diffrn_Wilson_B_factor 2.83
_oxford_diffrn_Wilson_scale 1.06
_oxford_refine_ls_scale 0.994(2)
_oxford_structure_analysis_title 'scalepacked and transformed'
_cod_data_source_file jo500458y_si_006.cif
_cod_data_source_block she0622
_cod_depositor_comments
;The following automatic conversions were performed:

'_symmetry_cell_setting'
 value 'Orthorhombic' changed to
'orthorhombic' according
 to
/usr/data/users/saulius/automatic-downloads/rss-feeds/ACS/lib/dictionaries/cif_core.dic
dictionary
 named 'cif_core.dic' version 2.4.2 from 2011-04-26.

Automatic conversion
 script
Id: cif_fix_values 2281 2013-09-26 08:29:07Z andrius  Adding full
 bibliography for /tmp/tmp-cod-update-bibliographies-17276/cifs/4029222.cif.

The following automatic conversions were performed:

'_exptl_crystal_density_meas' value 'not measured' was changed to '?'
- the value is perceived as not measured.

Automatic conversion script
Id: cif_fix_values 3008 2015-01-20 13:52:24Z robertas 
;
_cod_original_sg_symbol_H-M 'P n a 21 '
_cod_database_code 4029222

loop_
_symmetry_equiv_pos_as_xyz
x,y,z
-x+1/2,y+1/2,z+1/2
x+1/2,-y+1/2,z
-x,-y,z+1/2

loop_
_atom_site_label
_atom_site_type_symbol
_atom_site_fract_x
_atom_site_fract_y
_atom_site_fract_z
_atom_site_U_iso_or_equiv
_atom_site_occupancy
_atom_site_adp_type
O1 O 0.73530(11) 0.5179(3) 0.84076(13) 0.0499 1.0000 Uani
O15 O 0.37253(10) 0.8580(2) 0.47871(12) 0.0381 1.0000 Uani
O17 O 0.61545(12) 0.2973(2) 0.52733(14) 0.0532 1.0000 Uani
N11 N 0.51030(10) 0.5989(2) 0.49124(13) 0.0305 1.0000 Uani
C2 C 0.65798(16) 0.4282(3) 0.78638(15) 0.0411 1.0000 Uani
C3 C 0.57049(14) 0.5672(3) 0.77347(13) 0.0332 1.0000 Uani
C4 C 0.59571(17) 0.7580(3) 0.82505(15) 0.0405 1.0000 Uani
C5 C 0.69429(18) 0.7199(3) 0.86354(15) 0.0454 1.0000 Uani
C6 C 0.47285(13) 0.5323(3) 0.71858(13) 0.0306 1.0000 Uani
C7 C 0.39671(15) 0.6889(3) 0.70355(14) 0.0353 1.0000 Uani
C8 C 0.30028(15) 0.6447(3) 0.64457(15) 0.0393 1.0000 Uani
C9 C 0.34112(13) 0.5247(3) 0.56380(14) 0.0309 1.0000 Uani
C10 C 0.40476(12) 0.6832(3) 0.50673(13) 0.0284 1.0000 Uani
C12 C 0.52852(14) 0.3993(3) 0.53147(14) 0.0330 1.0000 Uani
C13 C 0.42442(14) 0.3367(3) 0.58120(14) 0.0323 1.0000 Uani
C14 C 0.45468(16) 0.3102(3) 0.67647(15) 0.0351 1.0000 Uani
C16 C 0.59342(14) 0.7142(4) 0.43986(15) 0.0405 1.0000 Uani
H21 H 0.6711(19) 0.285(4) 0.7650(18) 0.0494 1.0000 Uiso
H41 H 0.552(2) 0.884(4) 0.8317(16) 0.0486 1.0000 Uiso
H51 H 0.739(2) 0.799(4) 0.9023(16) 0.0545 1.0000 Uiso
H71 H 0.4084(18) 0.839(4) 0.7293(15) 0.0424 1.0000 Uiso
H81 H 0.2412(19) 0.559(4) 0.6716(15) 0.0472 1.0000 Uiso
H82 H 0.2660(19) 0.787(4) 0.6281(15) 0.0472 1.0000 Uiso
H91 H 0.2779(18) 0.471(3) 0.5312(13) 0.0372 1.0000 Uiso
H131 H 0.3953(18) 0.198(3) 0.5587(15) 0.0389 1.0000 Uiso
H141 H 0.5164(19) 0.213(4) 0.6838(15) 0.0422 1.0000 Uiso
H142 H 0.393(2) 0.233(4) 0.7058(16) 0.0422 1.0000 Uiso
H161 H 0.664(2) 0.668(4) 0.4615(16) 0.0486 1.0000 Uiso
H162 H 0.5871(19) 0.885(4) 0.4534(16) 0.0486 1.0000 Uiso
H163 H 0.581(2) 0.677(4) 0.3837(18) 0.0486 1.0000 Uiso

loop_
_atom_site_aniso_label
_atom_site_aniso_U_11
_atom_site_aniso_U_22
_atom_site_aniso_U_33
_atom_site_aniso_U_23
_atom_site_aniso_U_13
_atom_site_aniso_U_12
O1 0.0435(7) 0.0562(8) 0.0500(8) 0.0062(6) -0.0080(6) -0.0067(6)
O15 0.0319(5) 0.0330(6) 0.0496(7) 0.0037(5) -0.0028(5) 0.0019(5)
O17 0.0428(7) 0.0543(8) 0.0625(9) 0.0046(7) 0.0091(7) 0.0220(6)
N11 0.0242(6) 0.0353(7) 0.0321(6) -0.0028(5) 0.0013(5) 0.0006(5)
C2 0.0413(9) 0.0405(9) 0.0416(9) -0.0009(8) -0.0013(8) -0.0010(8)
C3 0.0410(8) 0.0320(8) 0.0267(7) 0.0019(6) 0.0064(6) -0.0056(7)
C4 0.0509(10) 0.0370(9) 0.0337(8) -0.0035(7) 0.0047(8) -0.0051(8)
C5 0.0533(10) 0.0495(10) 0.0333(8) 0.0006(8) 0.0017(8) -0.0165(9)
C6 0.0374(8) 0.0281(7) 0.0265(7) 0.0007(6) 0.0063(6) -0.0011(6)
C7 0.0423(9) 0.0322(8) 0.0314(8) -0.0049(7) 0.0089(7) 0.0023(7)
C8 0.0330(8) 0.0435(9) 0.0415(9) -0.0015(8) 0.0084(7) 0.0064(7)
C9 0.0240(7) 0.0328(7) 0.0359(8) -0.0020(6) -0.0007(6) -0.0021(6)
C10 0.0239(6) 0.0310(7) 0.0303(7) -0.0052(6) -0.0037(5) -0.0009(6)
C12 0.0320(7) 0.0336(7) 0.0333(8) -0.0054(6) 0.0006(6) 0.0047(6)
C13 0.0335(7) 0.0247(7) 0.0389(9) -0.0047(6) -0.0016(6) -0.0008(6)
C14 0.0418(9) 0.0268(7) 0.0366(8) 0.0023(6) -0.0002(7) -0.0005(7)
C16 0.0291(7) 0.0539(11) 0.0385(10) 0.0007(9) 0.0026(7) -0.0059(7)

loop_
_atom_type_symbol
_atom_type_scat_dispersion_real
_atom_type_scat_dispersion_imag
_atom_type_scat_Cromer_Mann_a1
_atom_type_scat_Cromer_Mann_b1
_atom_type_scat_Cromer_Mann_a2
_atom_type_scat_Cromer_Mann_b2
_atom_type_scat_Cromer_Mann_a3
_atom_type_scat_Cromer_Mann_b3
_atom_type_scat_Cromer_Mann_a4
_atom_type_scat_Cromer_Mann_b4
_atom_type_scat_Cromer_Mann_c
_atom_type_scat_source
C 0.0033 0.0016 2.3100 20.8439 1.0200 10.2075 1.5886 0.5687 0.8650 51.6512 0.2156 'International Tables Vol C 4.2.6.8 and 6.1.1.4'
H 0.0000 0.0000 0.4930 10.5109 0.3229 26.1257 0.1402 3.1424 0.0408 57.7998 0.0030 'International Tables Vol C 4.2.6.8 and 6.1.1.4'
N 0.0061 0.0033 12.2126 0.0057 3.1322 9.8933 2.0125 28.9975 1.1663 0.5826 -11.5290 'International Tables Vol C 4.2.6.8 and 6.1.1.4'
O 0.0106 0.0060 3.0485 13.2771 2.2868 5.7011 1.5463 0.3239 0.8670 32.9089 0.2508 'International Tables Vol C 4.2.6.8 and 6.1.1.4'

loop_
_geom_angle_atom_site_label_1
_geom_angle_atom_site_label_2
_geom_angle_atom_site_label_3
_geom_angle
_geom_angle_publ_flag
C2 O1 C5 106.05(15) yes
C10 N11 C12 112.81(13) yes
C10 N11 C16 122.78(15) yes
C12 N11 C16 124.39(14) yes
O1 C2 C3 111.45(17) yes
O1 C2 H21 118.3(15) no
C3 C2 H21 130.3(15) no
C2 C3 C4 104.68(16) yes
C2 C3 C6 127.66(15) yes
C4 C3 C6 127.66(16) yes
C3 C4 C5 107.27(18) yes
C3 C4 H41 127.1(15) no
C5 C4 H41 125.6(15) no
O1 C5 C4 110.55(17) yes
O1 C5 H51 114.7(15) no
C4 C5 H51 134.7(15) no
C3 C6 C7 122.92(15) yes
C3 C6 C14 119.87(14) yes
C7 C6 C14 117.21(15) yes
C6 C7 C8 120.28(15) yes
C6 C7 H71 118.5(12) no
C8 C7 H71 121.0(12) no
C7 C8 C9 110.32(13) yes
C7 C8 H81 112.6(13) no
C9 C8 H81 109.5(13) no
C7 C8 H82 108.7(13) no
C9 C8 H82 109.3(14) no
H81 C8 H82 106.4(18) no
C8 C9 C10 110.11(13) yes
C8 C9 C13 114.20(14) yes
C10 C9 C13 104.47(12) yes
C8 C9 H91 110.3(12) no
C10 C9 H91 107.1(12) no
C13 C9 H91 110.3(12) no
C9 C10 N11 109.04(13) yes
C9 C10 O15 127.55(14) yes
N11 C10 O15 123.40(15) yes
N11 C12 O17 123.93(16) yes
N11 C12 C13 108.93(13) yes
O17 C12 C13 127.12(16) yes
C9 C13 C12 104.74(13) yes
C9 C13 C14 113.58(13) yes
C12 C13 C14 109.31(14) yes
C9 C13 H131 110.1(13) no
C12 C13 H131 108.8(14) no
C14 C13 H131 110.1(14) no
C13 C14 C6 111.21(13) yes
C13 C14 H141 111.3(14) no
C6 C14 H141 112.7(13) no
C13 C14 H142 108.8(14) no
C6 C14 H142 109.1(13) no
H141 C14 H142 103.3(19) no
N11 C16 H161 105.2(15) no
N11 C16 H162 108.1(13) no
H161 C16 H162 106(2) no
N11 C16 H163 107.3(15) no
H161 C16 H163 115(2) no
H162 C16 H163 115(2) no

loop_
_geom_bond_atom_site_label_1
_geom_bond_atom_site_label_2
_geom_bond_distance
_geom_bond_publ_flag
O1 C2 1.368(2) yes
O1 C5 1.365(3) yes
O15 C10 1.209(2) yes
O17 C12 1.209(2) yes
N11 C10 1.3806(19) yes
N11 C12 1.380(2) yes
N11 C16 1.455(2) yes
C2 C3 1.356(3) yes
C2 H21 0.94(2) no
C3 C4 1.441(2) yes
C3 C6 1.463(2) yes
C4 C5 1.342(3) yes
C4 H41 0.93(3) no
C5 H51 0.94(3) no
C6 C7 1.334(2) yes
C6 C14 1.514(2) yes
C7 C8 1.499(3) yes
C7 H71 1.00(2) no
C8 C9 1.537(2) yes
C8 H81 0.97(2) no
C8 H82 0.99(2) no
C9 C10 1.516(2) yes
C9 C13 1.536(2) yes
C9 H91 0.97(2) no
C12 C13 1.514(2) yes
C13 C14 1.542(2) yes
C13 H131 0.97(2) no
C14 H141 0.95(2) no
C14 H142 0.99(2) no
C16 H161 0.95(3) no
C16 H162 1.06(3) no
C16 H163 0.92(3) no

loop_
_geom_contact_atom_site_label_1
_geom_contact_atom_site_label_2
_geom_contact_distance
_geom_contact_site_symmetry_2
_geom_contact_publ_flag
O1 C16 3.157(3) 2_645 no
O1 C10 3.320(3) 4_665 no
O1 C7 3.388(3) 3_565 no
O1 O15 3.391(2) 4_665 no
O15 C5 3.228(2) 4_674 no
O15 C4 3.367(3) 4_674 no
O15 C13 3.371(2) 1_565 no
O15 C16 3.414(2) 3_465 no
O15 C2 3.493(3) 4_664 no
O17 C9 3.374(2) 3 no
O17 C5 3.456(3) 2_644 no
C2 C10 3.593(3) 4_665 no
C5 C9 3.492(3) 4_665 no
C5 C10 3.519(3) 4_665 no
C5 C7 3.523(3) 3_565 no

loop_
_geom_torsion_atom_site_label_1
_geom_torsion_atom_site_label_2
_geom_torsion_atom_site_label_3
_geom_torsion_atom_site_label_4
_geom_torsion
_geom_torsion_publ_flag
O1 C2 C3 C4 -0.6(2) no
O1 C2 C3 C6 178.8(2) no
O1 C5 C4 C3 0.0(3) no
O15 C10 N11 C12 178.7(2) no
O15 C10 N11 C16 0.4(3) no
O15 C10 C9 C8 -55.1(3) no
O15 C10 C9 C13 -178.1(2) no
O17 C12 N11 C10 -179.2(2) no
O17 C12 N11 C16 -1.0(3) no
O17 C12 C13 C9 179.8(2) no
O17 C12 C13 C14 57.7(3) no
N11 C10 C9 C8 124.0(2) no
N11 C10 C9 C13 0.9(2) no
N11 C12 C13 C9 0.9(2) no
N11 C12 C13 C14 -121.1(2) no
C2 O1 C5 C4 -0.4(3) no
C2 C3 C4 C5 0.3(2) no
C2 C3 C6 C7 -173.0(2) no
C2 C3 C6 C14 7.4(3) no
C3 C2 O1 C5 0.6(2) no
C3 C6 C7 C8 178.2(2) no
C3 C6 C14 C13 -133.7(2) no
C4 C3 C6 C7 6.2(3) no
C4 C3 C6 C14 -173.4(2) no
C5 C4 C3 C6 -179.0(2) no
C6 C7 C8 C9 -44.0(3) no
C6 C14 C13 C9 -42.1(2) no
C6 C14 C13 C12 74.4(2) no
C7 C6 C14 C13 46.6(2) no
C7 C8 C9 C10 -73.2(2) no
C7 C8 C9 C13 43.9(2) no
C8 C7 C6 C14 -2.2(3) no
C8 C9 C13 C12 -121.4(2) no
C8 C9 C13 C14 -2.2(2) no
C9 C10 N11 C12 -0.4(2) no
C9 C10 N11 C16 -178.7(2) no
C10 N11 C12 C13 -0.3(2) no
C10 C9 C13 C12 -1.1(2) no
C10 C9 C13 C14 118.1(2) no
C13 C12 N11 C16 177.9(2) no
